data_1570972
loop_
_publ_author_name
'Li, Kunrong'
'Zhang, Hezhe'
'Chang, Cheng'
'Lin, Kaiwen'
'Zhang, Bo'
'Ma, Zaifei'
'Wei, Dacheng'
'Zhang, Qing'

_publ_section_title
;
 A hydrogen bonded azine as a building block for \p-conjugated polymers
 and their semiconducting properties
;
_journal_issue 10
_journal_name_full 'Polymer Chemistry'
_journal_page_first 991
_journal_page_last 998
_journal_paper_doi 10.1039/D3PY01346D
_journal_volume 15
_journal_year 2024
_chemical_formula_sum 'C28 H42 N4 O4 S2'
_chemical_formula_weight 562.770
_space_group_IT_number 2
_space_group_name_Hall '-P 1'
_space_group_name_H-M_alt 'P -1'
_symmetry_Int_Tables_number 2
_symmetry_space_group_name_Hall '-P 1'
_symmetry_space_group_name_H-M 'P -1'
_audit_creation_date 2023-02-13
_audit_creation_method SHELXL-2018/3
_audit_update_record
;
2023-09-04 deposited with the CCDC.	2024-02-06 downloaded from the CCDC.
;
_cell_angle_alpha 101.744(5)
_cell_angle_beta 99.652(5)
_cell_angle_gamma 96.654(4)
_cell_formula_units_Z 1
_cell_length_a 5.0119(4)
_cell_length_b 10.5046(8)
_cell_length_c 14.7245(13)
_cell_volume 739.15(11)
_refine_ls_R_factor_all 0.170
_cod_data_source_file d3py01346d2.cif
_cod_data_source_block a_a
_cod_depositor_comments 'Adding full bibliography for 1570972.cif.'
_cod_original_cell_volume 739.2(1)
_cod_original_sg_symbol_Hall -P_1
_cod_database_code 1570972

loop_
_symmetry_equiv_pos_site_id
_symmetry_equiv_pos_as_xyz
1 x,y,z
2 -x,-y,-z

loop_
_atom_site_aniso_label
_atom_site_aniso_U_11
_atom_site_aniso_U_22
_atom_site_aniso_U_33
_atom_site_aniso_U_12
_atom_site_aniso_U_13
_atom_site_aniso_U_23
S1 0.0444(12) 0.0509(13) 0.0616(14) -0.0059(9) 0.0084(9) 0.0154(10)
O1 0.059(4) 0.056(4) 0.064(4) -0.017(3) 0.005(3) 0.013(3)
N1 0.038(3) 0.041(3) 0.056(4) -0.009(3) 0.014(3) 0.002(3)
C1 0.044(5) 0.044(4) 0.076(6) -0.002(4) 0.014(4) 0.019(4)
O2 0.057(4) 0.049(3) 0.057(3) -0.008(3) 0.000(3) 0.018(3)
N2 0.039(4) 0.039(3) 0.058(4) -0.008(3) 0.013(3) 0.008(3)
C2 0.042(4) 0.044(4) 0.065(5) -0.009(3) 0.012(4) 0.013(4)
C3 0.038(4) 0.038(4) 0.049(4) 0.000(3) 0.014(3) 0.002(3)
C4 0.035(4) 0.043(4) 0.054(5) -0.006(3) 0.012(3) 0.007(4)
C5 0.036(4) 0.046(4) 0.060(5) -0.007(3) 0.011(4) 0.007(4)
C6 0.045(4) 0.039(4) 0.054(5) -0.004(3) 0.011(4) 0.002(4)
C7 0.071(6) 0.067(6) 0.059(5) -0.008(5) -0.008(5) 0.016(5)
C8 0.088(8) 0.053(5) 0.068(6) -0.001(5) -0.012(5) 0.015(5)
C9 0.081(8) 0.063(6) 0.078(7) 0.012(5) 0.006(6) 0.015(5)
C10 0.094(10) 0.091(9) 0.125(12) 0.022(8) -0.014(9) 0.011(8)
C11 0.079(7) 0.084(7) 0.070(7) 0.017(6) 0.008(5) 0.018(6)
C12 0.077(7) 0.064(6) 0.077(7) 0.009(5) 0.012(6) 0.002(5)
C13 0.073(7) 0.095(8) 0.075(7) 0.023(6) 0.007(6) 0.025(6)
C14 0.070(7) 0.077(7) 0.078(7) -0.001(6) -0.009(6) 0.012(6)

loop_
_atom_site_label
_atom_site_type_symbol
_atom_site_fract_x
_atom_site_fract_y
_atom_site_fract_z
_atom_site_occupancy
_atom_site_symmetry_multiplicity
_atom_site_Wyckoff_symbol
_atom_site_attached_hydrogens
_atom_site_calc_flag
_atom_site_thermal_displace_type
_atom_site_U_iso_or_equiv
S1 S 0.7049(4) 0.2005(2) 1.1478(2) 1.000 2 i ? d Uani 0.0532(8)
O1 O -0.0442(13) 0.1571(6) 0.8439(4) 1.000 2 i ? d Uani 0.0626(18)
N1 N 0.8872(13) 0.4523(6) 0.9929(5) 1.000 2 i ? d Uani 0.0469(16)
C1 C 0.3918(18) 0.1079(8) 1.1002(7) 1.000 2 i ? d Uani 0.054(2)
H1 H 0.3088 0.0441 1.1285 1.000 2 i ? calc Uiso 0.06500
O2 O 0.1342(13) 0.3170(6) 0.7802(4) 1.000 2 i ? d Uani 0.0564(16)
N2 N 0.3715(14) 0.2851(7) 0.9129(5) 1.000 2 i ? d Uani 0.0461(17)
H3 H 0.47(2) 0.352(10) 0.918(7) 1.000 2 i ? d Uiso 0.06900
C2 C 0.2752(17) 0.1341(8) 1.0194(6) 1.000 2 i ? d Uani 0.051(2)
H2 H 0.1029 0.0891 0.9831 1.000 2 i ? calc Uiso 0.06200
C3 C 0.4344(16) 0.2359(7) 0.9931(6) 1.000 2 i ? d Uani 0.0430(18)
C4 C 0.6786(16) 0.2835(8) 1.0572(6) 1.000 2 i ? d Uani 0.0453(19)
C5 C 0.8962(16) 0.3863(8) 1.0572(6) 1.000 2 i ? d Uani 0.049(2)
H5 H 1.0525 0.4058 1.1070 1.000 2 i ? calc Uiso 0.05900
C6 C 0.1389(17) 0.2441(8) 0.8460(6) 1.000 2 i ? d Uani 0.048(2)
C7 C -0.100(2) 0.2793(10) 0.7036(7) 1.000 2 i ? d Uani 0.069(3)
H7A H -0.2680 0.2974 0.7278 1.000 2 i ? calc Uiso 0.08300
H7B H -0.1215 0.1838 0.6756 1.000 2 i ? calc Uiso 0.08300
C8 C -0.063(3) 0.3557(10) 0.6291(7) 1.000 2 i ? d Uani 0.074(3)
H8 H 0.1206 0.3423 0.6140 1.000 2 i ? calc Uiso 0.08800
C9 C -0.043(2) 0.5054(10) 0.6666(8) 1.000 2 i ? d Uani 0.076(3)
H9A H 0.0929 0.5329 0.7269 1.000 2 i ? calc Uiso 0.09100
H9B H 0.0264 0.5512 0.6207 1.000 2 i ? calc Uiso 0.09100
C10 C -0.308(3) 0.5486(14) 0.6830(11) 1.000 2 i ? d Uani 0.109(5)
H10A H -0.2777 0.6437 0.7095 1.000 2 i ? calc Uiso 0.16300
H10B H -0.3802 0.5025 0.7274 1.000 2 i ? calc Uiso 0.16300
H10C H -0.4396 0.5279 0.6228 1.000 2 i ? calc Uiso 0.16300
C11 C -0.265(3) 0.2972(12) 0.5392(8) 1.000 2 i ? d Uani 0.078(3)
H11A H -0.2808 0.3645 0.5010 1.000 2 i ? calc Uiso 0.09400
H11B H -0.4466 0.2743 0.5547 1.000 2 i ? calc Uiso 0.09400
C12 C -0.191(2) 0.1745(10) 0.4792(8) 1.000 2 i ? d Uani 0.075(3)
H12A H -0.1770 0.1067 0.5170 1.000 2 i ? calc Uiso 0.09000
H12B H -0.0096 0.1970 0.4637 1.000 2 i ? calc Uiso 0.09000
C13 C -0.400(2) 0.1164(12) 0.3872(8) 1.000 2 i ? d Uani 0.081(3)
H13A H -0.5810 0.0919 0.4025 1.000 2 i ? calc Uiso 0.09700
H13B H -0.4170 0.1844 0.3497 1.000 2 i ? calc Uiso 0.09700
C14 C -0.323(2) 0.0003(11) 0.3298(8) 1.000 2 i ? d Uani 0.080(3)
H14A H -0.1370 0.0218 0.3191 1.000 2 i ? calc Uiso 0.12000
H14B H -0.4513 -0.0270 0.2688 1.000 2 i ? calc Uiso 0.12000
H14C H -0.3299 -0.0716 0.3630 1.000 2 i ? calc Uiso 0.12000

loop_
_atom_type_symbol
_atom_type_oxidation_number
_atom_type_radius_bond
S ? 1.200
O ? 1.200
N ? 1.200
C ? 1.200
H ? 1.200

loop_
_geom_angle_atom_site_label_1
_geom_angle_atom_site_label_2
_geom_angle_atom_site_label_3
_geom_angle_site_symmetry_1
_geom_angle_site_symmetry_2
_geom_angle_site_symmetry_3
_geom_angle
_geom_angle_publ_flag
C1 S1 C4 . . . 91.3(4) no
C5 N1 N1 . . 2_767 113.5(9) no
C2 C1 S1 . . . 113.1(6) no
C6 O2 C7 . . . 115.0(6) no
C6 N2 C3 . . . 125.0(7) no
C1 C2 C3 . . . 113.1(8) no
C4 C3 N2 . . . 120.8(7) no
C4 C3 C2 . . . 112.0(8) no
N2 C3 C2 . . . 127.2(7) no
C3 C4 C5 . . . 129.8(8) no
C3 C4 S1 . . . 110.5(6) no
C5 C4 S1 . . . 119.8(6) no
N1 C5 C4 . . . 122.7(8) no
O1 C6 O2 . . . 123.1(8) no
O1 C6 N2 . . . 126.7(8) no
O2 C6 N2 . . . 110.1(6) no
O2 C7 C8 . . . 109.7(8) no
C11 C8 C7 . . . 111.1(9) no
C11 C8 C9 . . . 115.7(9) no
C7 C8 C9 . . . 112.6(9) no
C10 C9 C8 . . . 114.1(11) no
C8 C11 C12 . . . 114.2(10) no
C11 C12 C13 . . . 113.5(10) no
C14 C13 C12 . . . 112.7(10) no

loop_
_geom_bond_atom_site_label_1
_geom_bond_atom_site_label_2
_geom_bond_site_symmetry_1
_geom_bond_site_symmetry_2
_geom_bond_distance
_geom_bond_publ_flag
S1 C1 . . 1.702(8) no
S1 C4 . . 1.732(8) no
O1 C6 . . 1.209(9) no
N1 C5 . . 1.281(11) no
N1 N1 . 2_767 1.378(12) no
C1 C2 . . 1.330(12) no
O2 C6 . . 1.351(10) no
O2 C7 . . 1.440(11) no
N2 C6 . . 1.357(11) no
N2 C3 . . 1.386(11) no
C2 C3 . . 1.416(11) no
C3 C4 . . 1.385(11) no
C4 C5 . . 1.443(10) no
C7 C8 . . 1.508(14) no
C8 C11 . . 1.495(14) no
C8 C9 . . 1.542(14) no
C9 C10 . . 1.494(19) no
C11 C12 . . 1.528(15) no
C12 C13 . . 1.530(15) no
C13 C14 . . 1.466(17) no

loop_
_geom_torsion_atom_site_label_1
_geom_torsion_atom_site_label_2
_geom_torsion_atom_site_label_3
_geom_torsion_atom_site_label_4
_geom_torsion_site_symmetry_1
_geom_torsion_site_symmetry_2
_geom_torsion_site_symmetry_3
_geom_torsion_site_symmetry_4
_geom_torsion
_geom_torsion_publ_flag
C4 S1 C1 C2 . . . . 1.8(8) no
S1 C1 C2 C3 . . . . -1.9(11) no
C6 N2 C3 C4 . . . . 179.6(8) no
C6 N2 C3 C2 . . . . 1.3(14) no
C1 C2 C3 C4 . . . . 1.0(12) no
C1 C2 C3 N2 . . . . 179.4(8) no
N2 C3 C4 C5 . . . . 1.9(14) no
C2 C3 C4 C5 . . . . -179.6(9) no
N2 C3 C4 S1 . . . . -178.2(6) no
C2 C3 C4 S1 . . . . 0.3(9) no
C1 S1 C4 C3 . . . . -1.1(7) no
C1 S1 C4 C5 . . . . 178.8(7) no
N1 N1 C5 C4 2_767 . . . 178.7(8) no
C3 C4 C5 N1 . . . . 0.8(15) no
S1 C4 C5 N1 . . . . -179.1(7) no
C7 O2 C6 O1 . . . . -3.0(13) no
C7 O2 C6 N2 . . . . 178.1(8) no
C3 N2 C6 O1 . . . . -2.3(14) no
C3 N2 C6 O2 . . . . 176.6(7) no
C6 O2 C7 C8 . . . . -172.6(9) no
O2 C7 C8 C11 . . . . 166.1(10) no
O2 C7 C8 C9 . . . . -62.2(13) no
C11 C8 C9 C10 . . . . 57.0(16) no
C7 C8 C9 C10 . . . . -72.2(14) no
C7 C8 C11 C12 . . . . -78.4(14) no
C9 C8 C11 C12 . . . . 151.6(11) no
C8 C11 C12 C13 . . . . -179.7(10) no
C11 C12 C13 C14 . . . . 178.9(10) no
